data_2022446
loop_
_publ_author_name
'Peloquin, Andrew J.'
'Ragusa, Arianna C.'
'McMillen, Colin D.'
'Pennington, William T.'

_publ_section_title
;
 The reaction of thiourea and 1,3-dimethylthiourea towards organoiodines:
 oxidative bond formation and halogen bonding
;
_journal_coeditor_code VP3021
_journal_issue 10
_journal_name_full 'Acta Crystallographica Section C'
_journal_page_first
;
;
_journal_paper_doi 10.1107/S205322962100869X
_journal_volume 77
_journal_year 2021
_chemical_formula_moiety 'C5 H8 I3 N2 S +, I -, C3 H6 O, C2 I4'
_chemical_formula_sum 'C10 H14 I8 N2 O S'
_chemical_formula_weight 1225.49
_chemical_name_systematic
'[(Dimethylamino)methylidene](1,2,2-triiodoethenyl)sulfonium iodide--1,1,2,2-tetraiodoethene--acetone (1/1/1)'
_space_group_crystal_system triclinic
_space_group_IT_number 2
_space_group_name_Hall '-P 1'
_space_group_name_H-M_alt 'P -1'
_atom_sites_solution_hydrogens mixed
_atom_sites_solution_primary dual
_atom_sites_solution_secondary difmap
_audit_creation_method
;
Olex2 1.3
(compiled 2020.11.12 svn.r5f609507 for OlexSys, GUI svn.r6272)
;
_cell_angle_alpha 78.4760(10)
_cell_angle_beta 79.6100(10)
_cell_angle_gamma 74.7660(10)
_cell_formula_units_Z 2
_cell_length_a 7.77150(10)
_cell_length_b 12.38620(10)
_cell_length_c 14.12900(10)
_cell_measurement_reflns_used 46229
_cell_measurement_temperature 100.0(3)
_cell_measurement_theta_max 29.0380
_cell_measurement_theta_min 1.4800
_cell_volume 1273.99(2)
_computing_cell_refinement
;
CrysAlis PRO (Rigaku OD, 2020)
;
_computing_data_collection
;
CrysAlis PRO (Rigaku OD, 2020)
;
_computing_data_reduction
;
CrysAlis PRO (Rigaku OD, 2020)
;
_computing_molecular_graphics
;
Mercury (Macrae <i>et al.</i>, 2020)
;
_computing_publication_material
;
publCIF (Westrip, 2010) and OLEX2 (Dolomanov <i>et al.</i>,
2009)
;
_computing_structure_refinement
;
SHELXL2018 (Sheldrick, 2015<i>b</i>)
;
_computing_structure_solution
;
SHELXT2018 (Sheldrick, 2015<i>a</i>)
;
_diffrn_ambient_temperature 100.0(3)
_diffrn_detector 'Hybrid Pixel Array Detector'
_diffrn_detector_area_resol_mean 10.0000
_diffrn_measured_fraction_theta_full 1.000
_diffrn_measured_fraction_theta_max 0.978
_diffrn_measurement_device 'four-circle diffractometer'
_diffrn_measurement_device_type 'XtaLAB Synergy HyPix3000'
_diffrn_measurement_method '\w scans'
_diffrn_radiation_monochromator mirror
_diffrn_radiation_probe x-ray
_diffrn_radiation_type 'Mo K\a'
_diffrn_radiation_wavelength 0.71073
_diffrn_reflns_av_R_equivalents 0.0624
_diffrn_reflns_av_unetI/netI 0.0307
_diffrn_reflns_limit_h_max 10
_diffrn_reflns_limit_h_min -10
_diffrn_reflns_limit_k_max 16
_diffrn_reflns_limit_k_min -16
_diffrn_reflns_limit_l_max 18
_diffrn_reflns_limit_l_min -19
_diffrn_reflns_number 88855
_diffrn_reflns_theta_full 25.242
_diffrn_reflns_theta_max 29.159
_diffrn_reflns_theta_min 1.485
_diffrn_source 'micro-focus sealed X-ray tube'
_exptl_absorpt_coefficient_mu 9.822
_exptl_absorpt_correction_T_max 1.000
_exptl_absorpt_correction_T_min 0.837
_exptl_absorpt_correction_type gaussian
_exptl_absorpt_process_details
;
(CrysAlis PRO; Rigaku OD, 2020)
;
_exptl_crystal_colour yellow
_exptl_crystal_density_diffrn 3.195
_exptl_crystal_density_method 'not measured'
_exptl_crystal_description plate
_exptl_crystal_F_000 1072
_exptl_crystal_size_max 0.139
_exptl_crystal_size_mid 0.094
_exptl_crystal_size_min 0.062
_refine_diff_density_max 0.878
_refine_diff_density_min -1.297
_refine_ls_extinction_method none
_refine_ls_goodness_of_fit_ref 1.180
_refine_ls_hydrogen_treatment mixed
_refine_ls_matrix_type full
_refine_ls_number_parameters 230
_refine_ls_number_reflns 6721
_refine_ls_number_restraints 38
_refine_ls_restrained_S_all 1.176
_refine_ls_R_factor_all 0.0340
_refine_ls_R_factor_gt 0.0220
_refine_ls_shift/su_max 0.001
_refine_ls_shift/su_mean 0.000
_refine_ls_structure_factor_coef Fsqd
_refine_ls_weighting_details 'w=1/[\s^2^(Fo^2^)+(0.0085P)^2^+2.1923P] where P=(Fo^2^+2Fc^2^)/3'
_refine_ls_weighting_scheme calc
_refine_ls_wR_factor_gt 0.0385
_refine_ls_wR_factor_ref 0.0473
_reflns_number_gt 5812
_reflns_number_total 6721
_reflns_threshold_expression 'I > 2\s(I)'
_cod_data_source_file vp3021sup1.cif
_cod_data_source_block 9
_cod_original_formula_sum 'C10 H14 I8 N2 O1 S1'
_cod_database_code 2022446
_shelx_space_group_comment
;
The symmetry employed for this shelxl refinement is uniquely defined
by the following loop, which should always be used as a source of
symmetry information in preference to the above space-group names.
They are only intended as comments.
;

loop_
_space_group_symop_operation_xyz
'x, y, z'
'-x, -y, -z'

loop_
_atom_site_type_symbol
_atom_site_label
_atom_site_fract_x
_atom_site_fract_y
_atom_site_fract_z
_atom_site_U_iso_or_equiv
_atom_site_adp_type
_atom_site_calc_flag
_atom_site_occupancy
_atom_site_disorder_assembly
_atom_site_disorder_group
I I1 0.25732(3) 1.10461(2) -0.10627(2) 0.01629(6) Uani d 1 . .
I I2 0.26531(3) 0.90940(2) 0.11207(2) 0.01724(6) Uani d 1 . .
C C1 0.4149(5) 1.0024(4) 0.0011(3) 0.0154(8) Uani d 1 . .
I I3 0.25482(4) 0.57355(2) 0.13231(2) 0.01938(6) Uani d 1 . .
I I4 0.31762(4) 0.36334(2) -0.01360(2) 0.02112(7) Uani d 1 . .
I I8 0.00937(4) 0.74134(2) 0.30640(2) 0.01689(6) Uani d 1 . .
C C2 0.4230(6) 0.4879(4) 0.0221(3) 0.0189(9) Uani d 1 . .
I I5 0.13017(4) 0.75556(3) 0.52631(2) 0.02139(7) Uani d 1 . .
I I6 0.10641(4) 0.96818(2) 0.67277(2) 0.02226(7) Uani d 1 . .
I I7 0.19942(4) 0.75181(3) 0.87622(2) 0.02715(7) Uani d 1 . .
S S1 0.25528(15) 0.56728(9) 0.72323(8) 0.0213(2) Uani d 1 . .
N N1 0.5644(5) 0.6081(3) 0.6184(3) 0.0209(8) Uani d 1 . .
H H1N1 0.528(6) 0.6767(19) 0.626(3) 0.018(13) Uiso d 1 . .
N N2 0.5384(5) 0.4237(3) 0.6509(3) 0.0182(8) Uani d 1 . .
H H1N2 0.651(3) 0.399(4) 0.636(3) 0.024(13) Uiso d 1 . .
C C3A 0.2006(10) 0.7138(6) 0.6746(5) 0.0151(10) Uani d 0.573(6) A 1
C C3B 0.2060(13) 0.7171(9) 0.7302(8) 0.0155(11) Uani d 0.427(6) A 2
C C4A 0.1753(10) 0.7917(6) 0.7302(5) 0.0160(10) Uani d 0.573(6) A 1
C C4B 0.1611(13) 0.7976(8) 0.6578(7) 0.0156(11) Uani d 0.427(6) A 2
C C5 0.4717(6) 0.5320(4) 0.6579(3) 0.0165(9) Uani d 1 . .
C C6 0.7412(6) 0.5803(4) 0.5606(4) 0.0317(12) Uani d 1 . .
H H6A 0.735633 0.537860 0.511840 0.048 Uiso calc 1 . .
H H6B 0.827556 0.535871 0.602441 0.048 Uiso calc 1 . .
H H6C 0.776515 0.649019 0.529680 0.048 Uiso calc 1 . .
C C7 0.4477(6) 0.3325(4) 0.6940(3) 0.0233(10) Uani d 1 . .
H H7A 0.507810 0.265809 0.665755 0.035 Uiso calc 1 . .
H H7B 0.324906 0.355434 0.681480 0.035 Uiso calc 1 . .
H H7C 0.450897 0.316342 0.763086 0.035 Uiso calc 1 . .
O O1 0.5630(4) 0.8354(3) 0.6017(2) 0.0263(7) Uani d 1 . .
C C8 0.5912(6) 1.0136(4) 0.6261(3) 0.0261(10) Uani d 1 . .
H H8A 0.709384 1.027184 0.618650 0.039 Uiso calc 1 . .
H H8B 0.514532 1.052910 0.675965 0.039 Uiso calc 1 . .
H H8C 0.542572 1.040669 0.565576 0.039 Uiso calc 1 . .
C C9 0.6024(6) 0.8895(4) 0.6542(3) 0.0227(10) Uani d 1 . .
C C10 0.6596(7) 0.8339(4) 0.7517(3) 0.0318(12) Uani d 1 . .
H H10A 0.569928 0.863345 0.802359 0.048 Uiso calc 1 . .
H H10B 0.772288 0.849207 0.756425 0.048 Uiso calc 1 . .
H H10C 0.673040 0.753494 0.758721 0.048 Uiso calc 1 . .

loop_
_atom_site_aniso_label
_atom_site_aniso_U_11
_atom_site_aniso_U_22
_atom_site_aniso_U_33
_atom_site_aniso_U_12
_atom_site_aniso_U_13
_atom_site_aniso_U_23
I1 0.01445(13) 0.01737(14) 0.01756(13) -0.00434(11) -0.00641(10) 0.00066(11)
I2 0.01426(13) 0.01949(15) 0.01764(13) -0.00715(11) -0.00105(10) 0.00106(11)
C1 0.020(2) 0.015(2) 0.0114(19) -0.0044(17) -0.0009(16) -0.0031(16)
I3 0.02281(15) 0.02037(15) 0.01537(13) -0.00399(12) -0.00242(11) -0.00544(11)
I4 0.02624(16) 0.02023(15) 0.02006(14) -0.00836(12) -0.00484(11) -0.00517(11)
I8 0.01645(13) 0.01901(15) 0.01449(13) -0.00311(11) -0.00312(10) -0.00152(11)
C2 0.028(2) 0.015(2) 0.015(2) -0.0053(19) -0.0081(18) -0.0021(17)
I5 0.02456(15) 0.02547(16) 0.01730(14) -0.01064(13) 0.00008(11) -0.00702(12)
I6 0.01891(15) 0.01437(14) 0.03266(17) -0.00037(11) -0.00427(12) -0.00582(12)
I7 0.03469(18) 0.02724(18) 0.01828(15) -0.00393(14) -0.01029(12) 0.00076(12)
S1 0.0231(6) 0.0130(5) 0.0236(6) -0.0027(4) -0.0004(4) 0.0023(4)
N1 0.0174(19) 0.015(2) 0.029(2) -0.0074(16) -0.0043(16) 0.0038(17)
N2 0.020(2) 0.0147(19) 0.0207(19) -0.0069(16) -0.0019(15) -0.0006(15)
C3A 0.015(2) 0.015(2) 0.015(2) -0.0026(19) -0.001(2) -0.003(2)
C3B 0.015(2) 0.015(2) 0.016(2) -0.002(2) -0.001(2) -0.003(3)
C4A 0.016(2) 0.015(2) 0.016(2) -0.003(2) -0.0012(19) -0.002(2)
C4B 0.015(2) 0.015(2) 0.016(2) -0.003(2) -0.001(2) -0.003(2)
C5 0.020(2) 0.017(2) 0.014(2) -0.0063(17) -0.0057(16) -0.0009(17)
C6 0.024(3) 0.026(3) 0.042(3) -0.010(2) 0.001(2) 0.001(2)
C7 0.025(2) 0.019(2) 0.026(2) -0.0088(19) -0.0022(19) -0.0021(19)
O1 0.0258(17) 0.0174(17) 0.0348(19) -0.0054(14) -0.0043(14) -0.0012(14)
C8 0.032(3) 0.016(2) 0.031(3) -0.011(2) -0.008(2) 0.002(2)
C9 0.016(2) 0.018(2) 0.030(2) -0.0033(18) 0.0009(18) 0.0026(19)
C10 0.033(3) 0.027(3) 0.032(3) -0.010(2) -0.003(2) 0.004(2)

loop_
_atom_type_symbol
_atom_type_description
_atom_type_scat_dispersion_real
_atom_type_scat_dispersion_imag
_atom_type_scat_source
C C 0.0033 0.0016 'International Tables Vol C Tables 4.2.6.8 and 6.1.1.4'
H H 0.0000 0.0000 'International Tables Vol C Tables 4.2.6.8 and 6.1.1.4'
I I -0.4742 1.8119 'International Tables Vol C Tables 4.2.6.8 and 6.1.1.4'
N N 0.0061 0.0033 'International Tables Vol C Tables 4.2.6.8 and 6.1.1.4'
O O 0.0106 0.0060 'International Tables Vol C Tables 4.2.6.8 and 6.1.1.4'
S S 0.1246 0.1234 'International Tables Vol C Tables 4.2.6.8 and 6.1.1.4'

loop_
_exptl_crystal_face_index_h
_exptl_crystal_face_index_k
_exptl_crystal_face_index_l
_exptl_crystal_face_perp_dist
-1 1 -1 0.0095
-2 2 -1 0.0076
-2 1 -2 0.0116
-1 0 -2 0.0232
-2 1 0 0.0078
2 -1 -2 0.0651
-1 1 2 0.0407
-2 1 2 0.0339
1 0 0 0.0545
2 0 -1 0.0595
1 1 2 0.0296
-1 -1 -2 0.0377
2 2 1 0.0448
1 0 -2 0.0743
1 1 -1 0.0570
1 2 1 0.0357
0 -2 1 0.0536
0 -1 0 0.0512
1 -2 1 0.0552
1 -2 0 0.0499

loop_
_geom_angle_atom_site_label_1
_geom_angle_atom_site_label_2
_geom_angle_atom_site_label_3
_geom_angle_site_symmetry_1
_geom_angle_site_symmetry_3
_geom_angle
_geom_angle_publ_flag
I2 C1 I1 . . 112.49(17) ?
C1 C1 I1 2_675 . 123.7(4) ?
C1 C1 I2 2_675 . 123.8(4) ?
I4 C2 I3 . . 113.18(19) ?
C2 C2 I3 2_665 . 123.4(4) ?
C2 C2 I4 2_665 . 123.4(4) ?
C5 S1 C3A . . 98.0(3) ?
C5 S1 C3B . . 107.1(3) ?
C5 N1 H1N1 . . 123(3) ?
C5 N1 C6 . . 122.8(4) ?
C6 N1 H1N1 . . 115(3) ?
C5 N2 H1N2 . . 120(3) ?
C5 N2 C7 . . 125.2(4) ?
C7 N2 H1N2 . . 113(3) ?
S1 C3A I5 . . 115.8(4) ?
C4A C3A I5 . . 122.1(6) ?
C4A C3A S1 . . 121.2(6) ?
S1 C3B I7 . . 113.6(5) ?
C4B C3B I7 . . 122.2(8) ?
C4B C3B S1 . . 123.8(8) ?
I7 C4A I6 . . 116.0(3) ?
C3A C4A I6 . . 121.4(6) ?
C3A C4A I7 . . 122.5(6) ?
I6 C4B I5 . . 119.3(5) ?
C3B C4B I5 . . 119.6(8) ?
C3B C4B I6 . . 121.1(8) ?
N1 C5 S1 . . 122.4(3) ?
N1 C5 N2 . . 121.1(4) ?
N2 C5 S1 . . 116.5(3) ?
N1 C6 H6A . . 109.5 ?
N1 C6 H6B . . 109.5 ?
N1 C6 H6C . . 109.5 ?
H6A C6 H6B . . 109.5 ?
H6A C6 H6C . . 109.5 ?
H6B C6 H6C . . 109.5 ?
N2 C7 H7A . . 109.5 ?
N2 C7 H7B . . 109.5 ?
N2 C7 H7C . . 109.5 ?
H7A C7 H7B . . 109.5 ?
H7A C7 H7C . . 109.5 ?
H7B C7 H7C . . 109.5 ?
H8A C8 H8B . . 109.5 ?
H8A C8 H8C . . 109.5 ?
H8B C8 H8C . . 109.5 ?
C9 C8 H8A . . 109.5 ?
C9 C8 H8B . . 109.5 ?
C9 C8 H8C . . 109.5 ?
O1 C9 C8 . . 121.9(4) ?
O1 C9 C10 . . 120.8(4) ?
C8 C9 C10 . . 117.2(4) ?
C9 C10 H10A . . 109.5 ?
C9 C10 H10B . . 109.5 ?
C9 C10 H10C . . 109.5 ?
H10A C10 H10B . . 109.5 ?
H10A C10 H10C . . 109.5 ?
H10B C10 H10C . . 109.5 ?

loop_
_geom_bond_atom_site_label_1
_geom_bond_atom_site_label_2
_geom_bond_site_symmetry_2
_geom_bond_distance
_geom_bond_publ_flag
I1 C1 . 2.120(4) ?
I2 C1 . 2.112(4) ?
C1 C1 2_675 1.304(8) ?
I3 C2 . 2.111(4) ?
I4 C2 . 2.104(4) ?
C2 C2 2_665 1.326(8) ?
I5 C3A . 2.188(7) ?
I5 C4B . 2.096(9) ?
I6 C4A . 2.135(8) ?
I6 C4B . 2.089(10) ?
I7 C3B . 2.178(10) ?
I7 C4A . 2.054(7) ?
S1 C3A . 1.774(8) ?
S1 C3B . 1.813(11) ?
S1 C5 . 1.757(4) ?
N1 H1N1 . 0.844(19) ?
N1 C5 . 1.311(5) ?
N1 C6 . 1.460(6) ?
N2 H1N2 . 0.852(19) ?
N2 C5 . 1.322(5) ?
N2 C7 . 1.460(5) ?
C3A C4A . 1.317(11) ?
C3B C4B . 1.305(14) ?
C6 H6A . 0.9600 ?
C6 H6B . 0.9600 ?
C6 H6C . 0.9600 ?
C7 H7A . 0.9600 ?
C7 H7B . 0.9600 ?
C7 H7C . 0.9600 ?
O1 C9 . 1.217(5) ?
C8 H8A . 0.9600 ?
C8 H8B . 0.9600 ?
C8 H8C . 0.9600 ?
C8 C9 . 1.493(6) ?
C9 C10 . 1.501(6) ?
C10 H10A . 0.9600 ?
C10 H10B . 0.9600 ?
C10 H10C . 0.9600 ?

loop_
_geom_hbond_atom_site_label_D
_geom_hbond_atom_site_label_H
_geom_hbond_atom_site_label_A
_geom_hbond_site_symmetry_A
_geom_hbond_distance_DH
_geom_hbond_distance_HA
_geom_hbond_distance_DA
_geom_hbond_angle_DHA
_geom_hbond_publ_flag
N1 H1N1 O1 . 0.844(19) 2.01(3) 2.775(5) 151(4) yes
N2 H1N2 I8 2_666 0.852(19) 2.91(3) 3.659(4) 149(4) yes
N2 H1N2 I5 2_666 0.852(19) 3.24(4) 3.837(4) 130(4) yes
C7 H7B I8 2_566 0.96 3.10 3.895(4) 141.3 yes
C7 H7C I4 1_556 0.96 3.26 4.142(4) 154.2 yes
C8 H8A I6 1_655 0.96 3.18 4.050(5) 152.3 yes
C10 H10B I6 1_655 0.96 3.24 4.119(5) 152.6 yes

loop_
_geom_torsion_atom_site_label_1
_geom_torsion_atom_site_label_2
_geom_torsion_atom_site_label_3
_geom_torsion_atom_site_label_4
_geom_torsion_site_symmetry_1
_geom_torsion_site_symmetry_2
_geom_torsion_site_symmetry_3
_geom_torsion_site_symmetry_4
_geom_torsion
_geom_torsion_publ_flag
I5 C3A C4A I6 . . . . -10.8(9) ?
I5 C3A C4A I7 . . . . 169.3(3) ?
I7 C3B C4B I5 . . . . -169.9(4) ?
I7 C3B C4B I6 . . . . 6.9(12) ?
S1 C3A C4A I6 . . . . -179.3(3) ?
S1 C3A C4A I7 . . . . 0.8(9) ?
S1 C3B C4B I5 . . . . 3.1(12) ?
S1 C3B C4B I6 . . . . 179.9(5) ?
C3A S1 C5 N1 . . . . 20.5(4) ?
C3A S1 C5 N2 . . . . -159.9(4) ?
C3B S1 C5 N1 . . . . -4.3(5) ?
C3B S1 C5 N2 . . . . 175.2(4) ?
C5 S1 C3A I5 . . . . 75.6(4) ?
C5 S1 C3A C4A . . . . -115.3(6) ?
C5 S1 C3B I7 . . . . -110.1(4) ?
C5 S1 C3B C4B . . . . 76.3(9) ?
C6 N1 C5 S1 . . . . -177.4(3) ?
C6 N1 C5 N2 . . . . 3.1(6) ?
C7 N2 C5 S1 . . . . -0.9(5) ?
C7 N2 C5 N1 . . . . 178.6(4) ?

_cod_database_fobs_code 2022446
